data_2219507
loop_
_publ_author_name
'Kamala, E. Theboral Sugi'
'Murugan, R.'
'Nirmala, S.'
'Sudha, L.'
'Narayanan, S. Sriman'

_publ_section_title
(1'<i>S</i>)-4-(3,4-Dichlorophenyl)-1'-(3,5-dimethoxyphenyl)-1,2,3,4-tetrahydronaphthalene-2-spiro-2'-pyrrolizidine-3'-spiro-3''-indoline-1,2''-dione
_journal_coeditor_code BT2783
_journal_issue 10
_journal_name_full 'Acta Crystallographica Section E'
_journal_page_first o1958
_journal_page_last o1959
_journal_paper_doi 10.1107/S1600536808028614
_journal_volume 64
_journal_year 2008
_chemical_formula_iupac 'C37 H32 Cl2 N2 O4'
_chemical_formula_moiety 'C37 H32 Cl2 N2 O4'
_chemical_formula_sum 'C37 H32 Cl2 N2 O4'
_chemical_formula_weight 639.55
_chemical_name_systematic
;
(1'S)-4-(3,4-Dichlorophenyl)-1'-(3,5-dimethoxyphenyl)-
1,2,3,4-tetrahydronaphthalene-2-spiro-2'-pyrrolizidine-
3'-spiro-3''-indoline-1,2''-dione
;
_space_group_IT_number 2
_symmetry_cell_setting triclinic
_symmetry_space_group_name_Hall '-P 1'
_symmetry_space_group_name_H-M 'P -1'
_atom_sites_solution_hydrogens geom
_atom_sites_solution_primary direct
_atom_sites_solution_secondary difmap
_audit_creation_method SHELXL-97
_cell_angle_alpha 87.925(2)
_cell_angle_beta 70.3220(10)
_cell_angle_gamma 70.115(2)
_cell_formula_units_Z 2
_cell_length_a 10.4475(3)
_cell_length_b 11.3047(3)
_cell_length_c 15.0170(4)
_cell_measurement_reflns_used 7586
_cell_measurement_temperature 293(2)
_cell_measurement_theta_max 30.0
_cell_measurement_theta_min 2.9
_cell_volume 1564.29(8)
_computing_cell_refinement 'APEX2 and SAINT (Bruker, 2004)'
_computing_data_collection 'APEX2 (Bruker, 2004)'
_computing_data_reduction 'SAINT and XPREP (Bruker, 2004)'
_computing_molecular_graphics 'ORTEP (Farrugia, 1997)'
_computing_publication_material 'SHELXL97 (Sheldrick, 2008)'
_computing_structure_refinement 'SHELXL97 (Sheldrick, 2008)'
_computing_structure_solution 'SHELXS86 (Sheldrick, 2008)'
_diffrn_ambient_temperature 293(2)
_diffrn_measured_fraction_theta_full 0.993
_diffrn_measured_fraction_theta_max 0.993
_diffrn_measurement_device_type 'Bruker Kappa APEXII'
_diffrn_measurement_method '\w and \f scan'
_diffrn_radiation_monochromator graphite
_diffrn_radiation_source 'fine-focus sealed tube'
_diffrn_radiation_type MoK\a
_diffrn_radiation_wavelength 0.71073
_diffrn_reflns_av_R_equivalents 0.0262
_diffrn_reflns_av_sigmaI/netI 0.0319
_diffrn_reflns_limit_h_max 15
_diffrn_reflns_limit_h_min -15
_diffrn_reflns_limit_k_max 16
_diffrn_reflns_limit_k_min -16
_diffrn_reflns_limit_l_max 22
_diffrn_reflns_limit_l_min -22
_diffrn_reflns_number 41544
_diffrn_reflns_theta_full 32.00
_diffrn_reflns_theta_max 32.00
_diffrn_reflns_theta_min 1.45
_diffrn_standards_decay_% 0
_diffrn_standards_interval_count 0
_diffrn_standards_interval_time 0
_diffrn_standards_number 0
_exptl_absorpt_coefficient_mu 0.252
_exptl_absorpt_correction_T_max 0.9432
_exptl_absorpt_correction_T_min 0.8521
_exptl_absorpt_correction_type multi-scan
_exptl_absorpt_process_details '(Blessing, 1995)'
_exptl_crystal_colour colourless
_exptl_crystal_density_diffrn 1.358
_exptl_crystal_density_method 'not measured'
_exptl_crystal_description prismatic
_exptl_crystal_F_000 668
_exptl_crystal_size_max 0.40
_exptl_crystal_size_mid 0.20
_exptl_crystal_size_min 0.20
_refine_diff_density_max 0.792
_refine_diff_density_min -0.440
_refine_ls_extinction_method none
_refine_ls_goodness_of_fit_ref 1.043
_refine_ls_hydrogen_treatment constr
_refine_ls_matrix_type full
_refine_ls_number_parameters 414
_refine_ls_number_reflns 10800
_refine_ls_number_restraints 3
_refine_ls_restrained_S_all 1.045
_refine_ls_R_factor_all 0.0891
_refine_ls_R_factor_gt 0.0563
_refine_ls_shift/su_max 0.002
_refine_ls_shift/su_mean 0.000
_refine_ls_structure_factor_coef Fsqd
_refine_ls_weighting_details 'calc w=1/[\s^2^(Fo^2^)+(0.1047P)^2^+0.2966P] where P=(Fo^2^+2Fc^2^)/3'
_refine_ls_weighting_scheme calc
_refine_ls_wR_factor_gt 0.1627
_refine_ls_wR_factor_ref 0.1911
_reflns_number_gt 7229
_reflns_number_total 10800
_reflns_threshold_expression I>2\s(I)
_cod_data_source_file bt2783.cif
_cod_data_source_block I
_cod_original_cell_volume 1564.29(7)
_cod_database_code 2219507
_cod_database_fobs_code 2219507

loop_
_symmetry_equiv_pos_as_xyz
'x, y, z'
'-x, -y, -z'

loop_
_atom_site_type_symbol
_atom_site_label
_atom_site_fract_x
_atom_site_fract_y
_atom_site_fract_z
_atom_site_U_iso_or_equiv
_atom_site_adp_type
_atom_site_calc_flag
_atom_site_refinement_flags
_atom_site_occupancy
_atom_site_disorder_assembly
_atom_site_disorder_group
O O3A 0.354(4) 0.472(3) 1.074(3) 0.0809(9) Uani d PD 0.161(16) A 1
C C36A 0.221(4) 0.580(2) 1.132(2) 0.096(2) Uani d PD 0.161(16) A 1
H H36A 0.2439 0.6186 1.1779 0.145 Uiso calc PR 0.161(16) A 1
H H36B 0.1444 0.5491 1.1640 0.145 Uiso calc PR 0.161(16) A 1
H H36C 0.1911 0.6419 1.0906 0.145 Uiso calc PR 0.161(16) A 1
O O3B 0.3543(6) 0.4485(4) 1.0667(4) 0.0809(9) Uani d PD 0.839(16) A 2
C C36B 0.3052(11) 0.5792(4) 1.1031(5) 0.096(2) Uani d PD 0.839(16) A 2
H H36D 0.3337 0.5836 1.1570 0.145 Uiso calc PR 0.839(16) A 2
H H36E 0.2015 0.6148 1.1218 0.145 Uiso calc PR 0.839(16) A 2
H H36F 0.3480 0.6258 1.0546 0.145 Uiso calc PR 0.839(16) A 2
C C1 0.40416(19) -0.15566(17) 0.86677(11) 0.0399(4) Uani d . 1 . .
H H1A 0.4676 -0.1445 0.8978 0.048 Uiso calc R 1 . .
H H1B 0.4391 -0.2431 0.8417 0.048 Uiso calc R 1 . .
C C2 0.2476(2) -0.1147(2) 0.93408(14) 0.0529(5) Uani d . 1 . .
H H2A 0.1945 -0.1581 0.9145 0.063 Uiso calc R 1 . .
H H2B 0.2437 -0.1332 0.9983 0.063 Uiso calc R 1 . .
C C3 0.18444(18) 0.02583(18) 0.92877(11) 0.0403(4) Uani d . 1 . .
H H3A 0.1728 0.0720 0.9859 0.048 Uiso calc R 1 . .
H H3B 0.0908 0.0483 0.9211 0.048 Uiso calc R 1 . .
C C4 0.29422(15) 0.05502(14) 0.84187(9) 0.0283(3) Uani d . 1 . .
H H4 0.2457 0.1077 0.8012 0.034 Uiso calc R 1 . .
C C5 0.39284(15) 0.11276(14) 0.86608(9) 0.0263(3) Uani d . 1 . .
H H5 0.4163 0.0694 0.9193 0.032 Uiso calc R 1 . .
C C6 0.53615(14) 0.07076(14) 0.77879(9) 0.0250(3) Uani d . 1 . .
C C7 0.52504(14) -0.04945(14) 0.73003(9) 0.0262(3) Uani d . 1 . .
C C8 0.49813(15) -0.01974(15) 0.63454(9) 0.0282(3) Uani d . 1 . .
C C9 0.70601(16) -0.19044(15) 0.60014(10) 0.0308(3) Uani d . 1 . .
C C10 0.83223(19) -0.28541(17) 0.54864(12) 0.0421(4) Uani d . 1 . .
H H10 0.8617 -0.2977 0.4829 0.051 Uiso calc R 1 . .
C C11 0.9135(2) -0.36187(19) 0.59893(15) 0.0507(5) Uani d . 1 . .
H H11 1.0000 -0.4261 0.5663 0.061 Uiso calc R 1 . .
C C12 0.8683(2) -0.34426(19) 0.69656(15) 0.0518(5) Uani d . 1 . .
H H12 0.9223 -0.3988 0.7291 0.062 Uiso calc R 1 . .
C C13 0.74268(19) -0.24584(17) 0.74662(12) 0.0418(4) Uani d . 1 . .
H H13 0.7136 -0.2334 0.8123 0.050 Uiso calc R 1 . .
C C14 0.66109(16) -0.16654(15) 0.69812(10) 0.0303(3) Uani d . 1 . .
C C15 0.66684(15) 0.02854(14) 0.81252(10) 0.0286(3) Uani d . 1 . .
C C16 0.80579(15) 0.04095(15) 0.74984(10) 0.0312(3) Uani d . 1 . .
C C17 0.92621(18) -0.00570(18) 0.77891(13) 0.0403(4) Uani d . 1 . .
H H17 0.9172 -0.0422 0.8362 0.048 Uiso calc R 1 . .
C C18 1.05792(19) 0.0018(2) 0.72365(15) 0.0496(5) Uani d . 1 . .
H H18 1.1374 -0.0287 0.7437 0.059 Uiso calc R 1 . .
C C19 1.07096(19) 0.0547(2) 0.63859(16) 0.0528(5) Uani d . 1 . .
H H19 1.1597 0.0602 0.6013 0.063 Uiso calc R 1 . .
C C20 0.95378(18) 0.09990(19) 0.60787(13) 0.0453(4) Uani d . 1 . .
H H20 0.9648 0.1347 0.5499 0.054 Uiso calc R 1 . .
C C21 0.81919(16) 0.09383(15) 0.66302(11) 0.0331(3) Uani d . 1 . .
C C22 0.69137(16) 0.14085(15) 0.62944(10) 0.0310(3) Uani d . 1 . .
H H22 0.6950 0.0710 0.5908 0.037 Uiso calc R 1 . .
C C23 0.54951(15) 0.17705(14) 0.71400(10) 0.0290(3) Uani d . 1 . .
H H23A 0.4691 0.2027 0.6905 0.035 Uiso calc R 1 . .
H H23B 0.5415 0.2492 0.7513 0.035 Uiso calc R 1 . .
C C24 0.69205(16) 0.25062(16) 0.56849(10) 0.0340(3) Uani d . 1 . .
C C25 0.6990(2) 0.35991(18) 0.60064(13) 0.0441(4) Uani d . 1 . .
H H25 0.7052 0.3663 0.6605 0.053 Uiso calc R 1 . .
C C26 0.6968(2) 0.4603(2) 0.54514(15) 0.0501(4) Uani d . 1 . .
H H26 0.7006 0.5339 0.5681 0.060 Uiso calc R 1 . .
C C27 0.68903(19) 0.45170(19) 0.45629(14) 0.0484(5) Uani d . 1 . .
C C28 0.6784(2) 0.3440(2) 0.42390(12) 0.0469(4) Uani d . 1 . .
C C29 0.68005(19) 0.24370(18) 0.47998(11) 0.0408(4) Uani d . 1 . .
H H29 0.6731 0.1711 0.4579 0.049 Uiso calc R 1 . .
C C30 0.32734(16) 0.25188(15) 0.89804(9) 0.0297(3) Uani d . 1 . .
C C31 0.3666(2) 0.29472(17) 0.96688(12) 0.0407(4) Uani d . 1 A .
H H31 0.4317 0.2381 0.9915 0.049 Uiso calc R 1 . .
C C32 0.3092(2) 0.42142(19) 0.99891(13) 0.0502(5) Uani d . 1 . .
C C33 0.2127(2) 0.50766(17) 0.96333(13) 0.0473(4) Uani d . 1 A .
H H33 0.1751 0.5928 0.9847 0.057 Uiso calc R 1 . .
C C34 0.17306(18) 0.46448(16) 0.89500(12) 0.0379(3) Uani d . 1 . .
C C35 0.23008(17) 0.33770(15) 0.86215(11) 0.0344(3) Uani d . 1 A .
H H35 0.2030 0.3102 0.8160 0.041 Uiso calc R 1 . .
C C37 0.0151(2) 0.67044(19) 0.88737(17) 0.0568(5) Uani d . 1 . .
H H37A -0.0505 0.7131 0.8549 0.085 Uiso calc R 1 A .
H H37B 0.0905 0.7056 0.8740 0.085 Uiso calc R 1 . .
H H37C -0.0369 0.6809 0.9545 0.085 Uiso calc R 1 . .
Cl Cl1 0.69362(7) 0.57669(6) 0.38722(5) 0.0775(2) Uani d . 1 . .
Cl Cl2 0.66031(9) 0.33098(7) 0.31522(4) 0.0859(2) Uani d . 1 . .
N N1 0.39275(13) -0.06905(12) 0.79190(8) 0.0280(2) Uani d . 1 . .
N N2 0.60572(14) -0.10446(13) 0.56524(8) 0.0320(3) Uani d . 1 . .
H H2 0.6120 -0.1055 0.5067 0.038 Uiso calc R 1 . .
O O1 0.39534(11) 0.06372(12) 0.62338(7) 0.0375(3) Uani d . 1 . .
O O2 0.65885(13) -0.01379(14) 0.88883(8) 0.0455(3) Uani d . 1 . .
O O4 0.07684(15) 0.54052(12) 0.85601(10) 0.0506(3) Uani d . 1 A .

loop_
_atom_site_aniso_label
_atom_site_aniso_U_11
_atom_site_aniso_U_22
_atom_site_aniso_U_33
_atom_site_aniso_U_12
_atom_site_aniso_U_13
_atom_site_aniso_U_23
O3A 0.1439(18) 0.046(2) 0.0818(16) -0.0274(16) -0.0796(14) -0.0059(13)
C36A 0.145(6) 0.0662(19) 0.098(3) -0.029(3) -0.071(4) -0.022(2)
O3B 0.1439(18) 0.046(2) 0.0818(16) -0.0274(16) -0.0796(14) -0.0059(13)
C36B 0.145(6) 0.0662(19) 0.098(3) -0.029(3) -0.071(4) -0.022(2)
C1 0.0474(9) 0.0381(9) 0.0344(7) -0.0177(7) -0.0126(6) 0.0138(6)
C2 0.0580(11) 0.0504(11) 0.0450(9) -0.0294(9) -0.0016(8) 0.0124(8)
C3 0.0336(8) 0.0522(10) 0.0323(7) -0.0200(7) -0.0030(6) 0.0059(7)
C4 0.0247(6) 0.0350(8) 0.0252(6) -0.0112(6) -0.0081(5) 0.0060(5)
C5 0.0262(6) 0.0302(7) 0.0219(5) -0.0089(5) -0.0089(5) 0.0060(5)
C6 0.0228(6) 0.0313(7) 0.0225(5) -0.0093(5) -0.0105(4) 0.0074(5)
C7 0.0247(6) 0.0335(7) 0.0205(5) -0.0086(5) -0.0099(4) 0.0063(5)
C8 0.0268(6) 0.0402(8) 0.0218(5) -0.0144(6) -0.0112(5) 0.0077(5)
C9 0.0296(7) 0.0339(8) 0.0304(6) -0.0135(6) -0.0098(5) 0.0024(5)
C10 0.0374(8) 0.0419(9) 0.0388(8) -0.0106(7) -0.0052(6) -0.0078(7)
C11 0.0344(8) 0.0421(10) 0.0636(12) -0.0005(7) -0.0134(8) -0.0135(9)
C12 0.0436(10) 0.0430(11) 0.0640(12) 0.0009(8) -0.0282(9) -0.0008(9)
C13 0.0405(8) 0.0404(9) 0.0402(8) -0.0016(7) -0.0213(7) 0.0033(7)
C14 0.0289(7) 0.0317(7) 0.0292(6) -0.0074(6) -0.0119(5) 0.0031(5)
C15 0.0268(6) 0.0343(8) 0.0277(6) -0.0102(6) -0.0139(5) 0.0066(5)
C16 0.0260(6) 0.0355(8) 0.0350(7) -0.0112(6) -0.0139(5) 0.0066(6)
C17 0.0332(8) 0.0479(10) 0.0461(9) -0.0132(7) -0.0230(7) 0.0101(7)
C18 0.0274(8) 0.0597(12) 0.0649(12) -0.0129(8) -0.0227(8) 0.0081(9)
C19 0.0263(8) 0.0627(13) 0.0673(12) -0.0177(8) -0.0120(8) 0.0120(10)
C20 0.0312(8) 0.0552(11) 0.0483(9) -0.0182(8) -0.0102(7) 0.0146(8)
C21 0.0270(7) 0.0362(8) 0.0361(7) -0.0118(6) -0.0106(5) 0.0070(6)
C22 0.0289(7) 0.0356(8) 0.0300(6) -0.0134(6) -0.0107(5) 0.0106(5)
C23 0.0267(6) 0.0334(7) 0.0291(6) -0.0115(6) -0.0120(5) 0.0115(5)
C24 0.0289(7) 0.0418(9) 0.0321(7) -0.0147(6) -0.0103(5) 0.0141(6)
C25 0.0506(10) 0.0470(10) 0.0461(9) -0.0255(8) -0.0233(8) 0.0173(7)
C26 0.0482(10) 0.0470(11) 0.0628(12) -0.0253(9) -0.0214(9) 0.0213(9)
C27 0.0332(8) 0.0518(11) 0.0529(10) -0.0125(8) -0.0106(7) 0.0285(8)
C28 0.0403(9) 0.0544(11) 0.0338(8) -0.0059(8) -0.0097(6) 0.0153(7)
C29 0.0397(8) 0.0461(10) 0.0324(7) -0.0116(7) -0.0111(6) 0.0088(6)
C30 0.0292(7) 0.0330(8) 0.0251(6) -0.0094(6) -0.0088(5) 0.0042(5)
C31 0.0515(10) 0.0395(9) 0.0372(8) -0.0144(8) -0.0241(7) 0.0052(6)
C32 0.0727(13) 0.0442(10) 0.0438(9) -0.0215(10) -0.0311(9) 0.0014(7)
C33 0.0615(11) 0.0319(9) 0.0459(9) -0.0118(8) -0.0196(8) 0.0000(7)
C34 0.0379(8) 0.0332(8) 0.0382(8) -0.0084(7) -0.0118(6) 0.0045(6)
C35 0.0347(7) 0.0347(8) 0.0323(7) -0.0077(6) -0.0142(6) 0.0027(6)
C37 0.0566(12) 0.0332(10) 0.0729(14) -0.0035(9) -0.0251(10) 0.0046(9)
Cl1 0.0666(4) 0.0733(4) 0.0887(4) -0.0243(3) -0.0271(3) 0.0574(3)
Cl2 0.1112(6) 0.0922(5) 0.0393(3) -0.0105(4) -0.0339(3) 0.0171(3)
N1 0.0281(6) 0.0322(6) 0.0245(5) -0.0118(5) -0.0091(4) 0.0064(4)
N2 0.0337(6) 0.0423(7) 0.0208(5) -0.0128(6) -0.0108(4) 0.0031(5)
O1 0.0294(5) 0.0553(7) 0.0268(5) -0.0088(5) -0.0151(4) 0.0099(5)
O2 0.0385(6) 0.0698(9) 0.0344(6) -0.0197(6) -0.0209(5) 0.0220(5)
O4 0.0527(8) 0.0337(7) 0.0609(8) -0.0021(6) -0.0270(6) 0.0026(6)

loop_
_atom_type_symbol
_atom_type_description
_atom_type_scat_dispersion_real
_atom_type_scat_dispersion_imag
_atom_type_scat_source
C C 0.0033 0.0016 'International Tables Vol C Tables 4.2.6.8 and 6.1.1.4'
H H 0.0000 0.0000 'International Tables Vol C Tables 4.2.6.8 and 6.1.1.4'
Cl Cl 0.1484 0.1585 'International Tables Vol C Tables 4.2.6.8 and 6.1.1.4'
N N 0.0061 0.0033 'International Tables Vol C Tables 4.2.6.8 and 6.1.1.4'
O O 0.0106 0.0060 'International Tables Vol C Tables 4.2.6.8 and 6.1.1.4'

loop_
_geom_angle_atom_site_label_1
_geom_angle_atom_site_label_2
_geom_angle_atom_site_label_3
_geom_angle
C36A O3A C32 105.7(19)
O3A C36A H36A 109.5
O3A C36A H36B 109.5
H36A C36A H36B 109.5
O3A C36A H36C 109.5
H36A C36A H36C 109.5
H36B C36A H36C 109.5
C32 O3B C36B 118.3(4)
O3B C36B H36D 109.5
O3B C36B H36E 109.5
H36D C36B H36E 109.5
O3B C36B H36F 109.5
H36D C36B H36F 109.5
H36E C36B H36F 109.5
N1 C1 C2 101.74(14)
N1 C1 H1A 111.4
C2 C1 H1A 111.4
N1 C1 H1B 111.4
C2 C1 H1B 111.4
H1A C1 H1B 109.3
C3 C2 C1 105.74(14)
C3 C2 H2A 110.6
C1 C2 H2A 110.6
C3 C2 H2B 110.6
C1 C2 H2B 110.6
H2A C2 H2B 108.7
C2 C3 C4 105.04(13)
C2 C3 H3A 110.7
C4 C3 H3A 110.7
C2 C3 H3B 110.7
C4 C3 H3B 110.7
H3A C3 H3B 108.8
N1 C4 C3 104.93(12)
N1 C4 C5 104.42(11)
C3 C4 C5 113.99(12)
N1 C4 H4 111.0
C3 C4 H4 111.0
C5 C4 H4 111.0
C30 C5 C4 115.92(12)
C30 C5 C6 115.96(11)
C4 C5 C6 104.90(11)
C30 C5 H5 106.4
C4 C5 H5 106.4
C6 C5 H5 106.4
C23 C6 C15 107.97(11)
C23 C6 C5 112.44(11)
C15 C6 C5 109.81(10)
C23 C6 C7 114.45(11)
C15 C6 C7 110.25(11)
C5 C6 C7 101.81(10)
N1 C7 C14 115.92(12)
N1 C7 C8 104.01(10)
C14 C7 C8 100.87(11)
N1 C7 C6 106.94(10)
C14 C7 C6 116.68(11)
C8 C7 C6 111.61(11)
O1 C8 N2 124.93(12)
O1 C8 C7 126.47(13)
N2 C8 C7 108.56(12)
C10 C9 C14 122.97(15)
C10 C9 N2 127.28(14)
C14 C9 N2 109.75(13)
C9 C10 C11 117.24(16)
C9 C10 H10 121.4
C11 C10 H10 121.4
C12 C11 C10 121.10(16)
C12 C11 H11 119.4
C10 C11 H11 119.4
C11 C12 C13 120.54(18)
C11 C12 H12 119.7
C13 C12 H12 119.7
C14 C13 C12 119.55(16)
C14 C13 H13 120.2
C12 C13 H13 120.2
C13 C14 C9 118.48(14)
C13 C14 C7 132.65(13)
C9 C14 C7 108.85(12)
O2 C15 C16 119.79(13)
O2 C15 C6 121.41(12)
C16 C15 C6 118.80(12)
C17 C16 C21 119.94(14)
C17 C16 C15 117.93(14)
C21 C16 C15 122.10(13)
C18 C17 C16 120.68(16)
C18 C17 H17 119.7
C16 C17 H17 119.7
C19 C18 C17 119.44(16)
C19 C18 H18 120.3
C17 C18 H18 120.3
C18 C19 C20 120.84(16)
C18 C19 H19 119.6
C20 C19 H19 119.6
C19 C20 C21 120.63(17)
C19 C20 H20 119.7
C21 C20 H20 119.7
C20 C21 C16 118.46(15)
C20 C21 C22 121.05(14)
C16 C21 C22 120.48(12)
C21 C22 C24 113.74(12)
C21 C22 C23 110.34(12)
C24 C22 C23 109.85(13)
C21 C22 H22 107.6
C24 C22 H22 107.6
C23 C22 H22 107.6
C22 C23 C6 113.96(12)
C22 C23 H23A 108.8
C6 C23 H23A 108.8
C22 C23 H23B 108.8
C6 C23 H23B 108.8
H23A C23 H23B 107.7
C25 C24 C29 118.75(15)
C25 C24 C22 121.36(14)
C29 C24 C22 119.85(16)
C24 C25 C26 120.87(17)
C24 C25 H25 119.6
C26 C25 H25 119.6
C27 C26 C25 120.2(2)
C27 C26 H26 119.9
C25 C26 H26 119.9
C26 C27 C28 119.70(16)
C26 C27 Cl1 118.85(17)
C28 C27 Cl1 121.44(15)
C27 C28 C29 119.89(17)
C27 C28 Cl2 121.61(14)
C29 C28 Cl2 118.50(17)
C24 C29 C28 120.58(18)
C24 C29 H29 119.7
C28 C29 H29 119.7
C35 C30 C31 119.11(15)
C35 C30 C5 123.01(13)
C31 C30 C5 117.88(13)
C32 C31 C30 120.16(16)
C32 C31 H31 119.9
C30 C31 H31 119.9
O3B C32 C33 125.3(3)
O3B C32 C31 113.5(3)
C33 C32 C31 121.14(16)
O3B C32 O3A 8.1(14)
C33 C32 O3A 117.6(12)
C31 C32 O3A 121.3(11)
C32 C33 C34 118.56(16)
C32 C33 H33 120.7
C34 C33 H33 120.7
O4 C34 C33 123.70(16)
O4 C34 C35 115.43(15)
C33 C34 C35 120.87(16)
C30 C35 C34 120.16(15)
C30 C35 H35 119.9
C34 C35 H35 119.9
O4 C37 H37A 109.5
O4 C37 H37B 109.5
H37A C37 H37B 109.5
O4 C37 H37C 109.5
H37A C37 H37C 109.5
H37B C37 H37C 109.5
C7 N1 C4 106.07(11)
C7 N1 C1 118.19(12)
C4 N1 C1 105.58(11)
C8 N2 C9 111.80(11)
C8 N2 H2 124.1
C9 N2 H2 124.1
C34 O4 C37 117.69(15)

loop_
_geom_bond_atom_site_label_1
_geom_bond_atom_site_label_2
_geom_bond_distance
O3A C36A 1.507(10)
O3A C32 1.56(3)
C36A H36A 0.9600
C36A H36B 0.9600
C36A H36C 0.9600
O3B C32 1.341(5)
O3B C36B 1.449(4)
C36B H36D 0.9600
C36B H36E 0.9600
C36B H36F 0.9600
C1 N1 1.4724(19)
C1 C2 1.522(3)
C1 H1A 0.9700
C1 H1B 0.9700
C2 C3 1.510(3)
C2 H2A 0.9700
C2 H2B 0.9700
C3 C4 1.5315(19)
C3 H3A 0.9700
C3 H3B 0.9700
C4 N1 1.4710(19)
C4 C5 1.532(2)
C4 H4 0.9800
C5 C30 1.508(2)
C5 C6 1.5573(18)
C5 H5 0.9800
C6 C23 1.5323(19)
C6 C15 1.5342(19)
C6 C7 1.623(2)
C7 N1 1.4667(17)
C7 C14 1.520(2)
C7 C8 1.5558(18)
C8 O1 1.2215(18)
C8 N2 1.3475(19)
C9 C10 1.378(2)
C9 C14 1.391(2)
C9 N2 1.399(2)
C10 C11 1.387(3)
C10 H10 0.9300
C11 C12 1.379(3)
C11 H11 0.9300
C12 C13 1.388(3)
C12 H12 0.9300
C13 C14 1.383(2)
C13 H13 0.9300
C15 O2 1.2134(17)
C15 C16 1.491(2)
C16 C17 1.398(2)
C16 C21 1.398(2)
C17 C18 1.376(2)
C17 H17 0.9300
C18 C19 1.375(3)
C18 H18 0.9300
C19 C20 1.382(3)
C19 H19 0.9300
C20 C21 1.395(2)
C20 H20 0.9300
C21 C22 1.507(2)
C22 C24 1.516(2)
C22 C23 1.5278(19)
C22 H22 0.9800
C23 H23A 0.9700
C23 H23B 0.9700
C24 C25 1.376(3)
C24 C29 1.384(2)
C25 C26 1.382(3)
C25 H25 0.9300
C26 C27 1.373(3)
C26 H26 0.9300
C27 C28 1.379(3)
C27 Cl1 1.7265(18)
C28 C29 1.387(2)
C28 Cl2 1.722(2)
C29 H29 0.9300
C30 C35 1.387(2)
C30 C31 1.389(2)
C31 C32 1.383(3)
C31 H31 0.9300
C32 C33 1.381(3)
C33 C34 1.387(3)
C33 H33 0.9300
C34 O4 1.365(2)
C34 C35 1.387(2)
C35 H35 0.9300
C37 O4 1.413(2)
C37 H37A 0.9600
C37 H37B 0.9600
C37 H37C 0.9600
N2 H2 0.8600

loop_
_geom_hbond_atom_site_label_D
_geom_hbond_atom_site_label_H
_geom_hbond_atom_site_label_A
_geom_hbond_site_symmetry_A
_geom_hbond_distance_DH
_geom_hbond_distance_HA
_geom_hbond_distance_DA
_geom_hbond_angle_DHA
_geom_hbond_publ_flag
N2 H2 O1 2_656 0.86 2.01 2.8566(16) 166 yes
C37 H37C Cg1 2_567 0.93 2.75 3.493(2) 134 yes
C4 H4 O1 . 0.98 2.56 3.0989(16) 114 yes
C5 H5 O2 . 0.98 2.27 2.790(2) 112 yes
C13 H13 O2 . 0.93 2.57 3.129(2) 119 yes
C23 H23A O1 . 0.97 2.35 3.015(2) 125 yes
C22 H22 N2 . 0.98 2.55 3.447(2) 152 yes

loop_
_geom_torsion_atom_site_label_1
_geom_torsion_atom_site_label_2
_geom_torsion_atom_site_label_3
_geom_torsion_atom_site_label_4
_geom_torsion
N1 C1 C2 C3 -33.44(19)
C1 C2 C3 C4 13.2(2)
C2 C3 C4 N1 12.20(17)
C2 C3 C4 C5 -101.42(17)
N1 C4 C5 C30 166.65(10)
C3 C4 C5 C30 -79.42(16)
N1 C4 C5 C6 37.38(13)
C3 C4 C5 C6 151.31(13)
C30 C5 C6 C23 -26.34(16)
C4 C5 C6 C23 102.91(13)
C30 C5 C6 C15 93.90(14)
C4 C5 C6 C15 -136.86(12)
C30 C5 C6 C7 -149.28(11)
C4 C5 C6 C7 -20.04(13)
C23 C6 C7 N1 -125.01(11)
C15 C6 C7 N1 113.06(12)
C5 C6 C7 N1 -3.44(13)
C23 C6 C7 C14 103.36(13)
C15 C6 C7 C14 -18.58(15)
C5 C6 C7 C14 -135.08(11)
C23 C6 C7 C8 -11.87(15)
C15 C6 C7 C8 -133.80(11)
C5 C6 C7 C8 109.70(11)
N1 C7 C8 O1 55.59(19)
C14 C7 C8 O1 176.04(15)
C6 C7 C8 O1 -59.36(18)
N1 C7 C8 N2 -122.56(12)
C14 C7 C8 N2 -2.12(15)
C6 C7 C8 N2 122.48(12)
C14 C9 C10 C11 2.2(3)
N2 C9 C10 C11 -178.33(16)
C9 C10 C11 C12 0.9(3)
C10 C11 C12 C13 -2.7(3)
C11 C12 C13 C14 1.3(3)
C12 C13 C14 C9 1.7(3)
C12 C13 C14 C7 -176.94(18)
C10 C9 C14 C13 -3.6(2)
N2 C9 C14 C13 176.90(15)
C10 C9 C14 C7 175.40(14)
N2 C9 C14 C7 -4.13(17)
N1 C7 C14 C13 -65.9(2)
C8 C7 C14 C13 -177.51(18)
C6 C7 C14 C13 61.4(2)
N1 C7 C14 C9 115.28(13)
C8 C7 C14 C9 3.71(15)
C6 C7 C14 C9 -117.37(13)
C23 C6 C15 O2 150.34(15)
C5 C6 C15 O2 27.4(2)
C7 C6 C15 O2 -83.97(17)
C23 C6 C15 C16 -29.28(17)
C5 C6 C15 C16 -152.20(13)
C7 C6 C15 C16 96.41(15)
O2 C15 C16 C17 4.5(2)
C6 C15 C16 C17 -175.84(14)
O2 C15 C16 C21 -177.35(16)
C6 C15 C16 C21 2.3(2)
C21 C16 C17 C18 1.1(3)
C15 C16 C17 C18 179.31(17)
C16 C17 C18 C19 -0.6(3)
C17 C18 C19 C20 -0.3(3)
C18 C19 C20 C21 0.6(3)
C19 C20 C21 C16 -0.1(3)
C19 C20 C21 C22 -178.98(18)
C17 C16 C21 C20 -0.8(2)
C15 C16 C21 C20 -178.88(16)
C17 C16 C21 C22 178.12(15)
C15 C16 C21 C22 0.0(2)
C20 C21 C22 C24 -31.7(2)
C16 C21 C22 C24 149.44(15)
C20 C21 C22 C23 -155.62(16)
C16 C21 C22 C23 25.5(2)
C21 C22 C23 C6 -55.47(17)
C24 C22 C23 C6 178.36(12)
C15 C6 C23 C22 56.58(15)
C5 C6 C23 C22 177.87(12)
C7 C6 C23 C22 -66.59(15)
C21 C22 C24 C25 -55.9(2)
C23 C22 C24 C25 68.31(19)
C21 C22 C24 C29 126.54(16)
C23 C22 C24 C29 -109.24(16)
C29 C24 C25 C26 -1.2(3)
C22 C24 C25 C26 -178.79(16)
C24 C25 C26 C27 -0.6(3)
C25 C26 C27 C28 2.2(3)
C25 C26 C27 Cl1 -177.52(15)
C26 C27 C28 C29 -2.0(3)
Cl1 C27 C28 C29 177.76(13)
C26 C27 C28 Cl2 177.12(15)
Cl1 C27 C28 Cl2 -3.2(2)
C25 C24 C29 C28 1.4(3)
C22 C24 C29 C28 179.06(15)
C27 C28 C29 C24 0.1(3)
Cl2 C28 C29 C24 -178.98(13)
C4 C5 C30 C35 -35.01(18)
C6 C5 C30 C35 88.67(17)
C4 C5 C30 C31 144.70(14)
C6 C5 C30 C31 -91.62(16)
C35 C30 C31 C32 0.0(3)
C5 C30 C31 C32 -179.76(16)
C36B O3B C32 C33 -3.5(9)
C36B O3B C32 C31 177.7(6)
C36B O3B C32 O3A 15(11)
C30 C31 C32 O3B 178.6(3)
C30 C31 C32 C33 -0.2(3)
C30 C31 C32 O3A -178.7(17)
C36A O3A C32 O3B -129(12)
C36A O3A C32 C33 34(3)
C36A O3A C32 C31 -147(2)
O3B C32 C33 C34 -178.1(4)
C31 C32 C33 C34 0.6(3)
O3A C32 C33 C34 179.1(16)
C32 C33 C34 O4 178.83(18)
C32 C33 C34 C35 -0.7(3)
C31 C30 C35 C34 -0.1(2)
C5 C30 C35 C34 179.63(14)
O4 C34 C35 C30 -179.11(14)
C33 C34 C35 C30 0.5(3)
C14 C7 N1 C4 158.89(11)
C8 C7 N1 C4 -91.38(12)
C6 C7 N1 C4 26.84(13)
C14 C7 N1 C1 40.76(17)
C8 C7 N1 C1 150.48(13)
C6 C7 N1 C1 -91.30(15)
C3 C4 N1 C7 -160.36(11)
C5 C4 N1 C7 -40.16(12)
C3 C4 N1 C1 -34.16(15)
C5 C4 N1 C1 86.04(13)
C2 C1 N1 C7 160.27(14)
C2 C1 N1 C4 41.88(16)
O1 C8 N2 C9 -178.40(14)
C7 C8 N2 C9 -0.21(17)
C10 C9 N2 C8 -176.74(16)
C14 C9 N2 C8 2.76(18)
C33 C34 O4 C37 0.2(3)
C35 C34 O4 C37 179.71(17)
